data_7716178
loop_
_publ_author_name
'Dinauer, Sabrina B.'
'Szlosek, Robert'
'Piesch, Martin'
'Bal&#xe1;zs, G&#xe1;bor'
'Reichl, Stephan'
'Prock, Lukas'
'Riesinger, Christoph'
'Walter, Marc D.'
'Scheer, Manfred'

_publ_section_title
;
 Homo- and heterobimetallic transition metal cluster derived from
 [Cp*Fe(&#x3b7;<sup>5</sup>-E<sub>5</sub>)] (E = P, As) - unprecedented
 structural motifs of the resulting polypnictogen ligands.
;
_journal_issue 24
_journal_name_full 'Dalton transactions (Cambridge, England : 2003)'
_journal_page_first 10201
_journal_page_last 10207
_journal_paper_doi 10.1039/d4dt01160k
_journal_volume 53
_journal_year 2024
_chemical_formula_moiety 'C44 H73 As5 Fe Ni2, 0.2[C2H3N]'
_chemical_formula_sum 'C44 H73 As5 Fe Ni2'
_chemical_formula_weight 1149.89
_space_group_crystal_system triclinic
_space_group_IT_number 2
_space_group_name_Hall '-P 1'
_space_group_name_H-M_alt 'P -1'
_atom_sites_solution_hydrogens geom
_audit_creation_date 2024-05-06
_audit_creation_method
;
Olex2 1.5-alpha
(compiled 2024.02.16 svn.r378c4104 for OlexSys, GUI svn.r6928)
;
_audit_update_record
;
2024-05-18 deposited with the CCDC.	2024-05-27 downloaded from the CCDC.
;
_cell_angle_alpha 72.5910(10)
_cell_angle_beta 70.5950(10)
_cell_angle_gamma 64.918(2)
_cell_formula_units_Z 2
_cell_length_a 12.4331(2)
_cell_length_b 12.5276(2)
_cell_length_c 17.9814(3)
_cell_measurement_reflns_used 26138
_cell_measurement_temperature 123.01(10)
_cell_measurement_theta_max 72.8450
_cell_measurement_theta_min 3.9540
_cell_volume 2351.07(8)
_computing_cell_refinement 'CrysAlisPro 1.171.43.36a (Rigaku OD, 2022)'
_computing_data_collection 'CrysAlisPro system (CCD 43.91a 64-bit (release 29-09-2023))'
_computing_data_reduction 'CrysAlisPro 1.171.43.36a (Rigaku OD, 2022)'
_computing_molecular_graphics 'Olex2 1.5-alpha (Dolomanov et al., 2009)'
_computing_publication_material 'Olex2 1.5-alpha (Dolomanov et al., 2009)'
_computing_structure_refinement 'SHELXL 2018/3 (Sheldrick, 2015)'
_computing_structure_solution 'SHELXT 2018/2 (Sheldrick, 2018)'
_diffrn_ambient_temperature 123.15
_diffrn_detector_area_resol_mean 10.0000
_diffrn_detector_type 'HyPix-Arc 150'
_diffrn_measured_fraction_theta_full 0.986
_diffrn_measured_fraction_theta_max 0.954
_diffrn_measurement_details
;
List of Runs (angles in degrees, time in seconds):

  # Type    Start    End  Width  t~exp~   \w     \q     \k     \f   Frames
#--------------------------------------------------------------------------
  1  \w     37.00  68.00   0.50    0.05    --   73.03   0.00-180.00   62
  2  \w     82.00 108.00   0.50    0.05    --   73.03   0.00-180.00   52
  3  \w     58.00  84.00   0.50    0.05    --   62.92   0.00 -30.00   52
  4  \w     27.00  53.00   0.50    0.05    --   62.92   0.00 -30.00   52
  5  \w     38.00  95.00   0.50    0.05    --   75.56   0.00 120.00  114
  6  \w     40.00  66.00   0.50    0.05    --   75.56 -95.00 -30.00   52
  7  \w     67.00 103.00   0.50    0.05    --   73.03-130.00  38.00   72
  8  \w     30.00  62.00   0.50    0.05    --   62.92-130.00  38.00   64
  9  \w     44.00  69.00   0.50    0.05    --   75.56-130.00  38.00   50
 10  \w     81.00 106.00   0.50    0.05    --   75.56-130.00  38.00   50
 11  \w     76.00 102.00   0.50    0.05    --   75.56-125.00 -60.00   52
 12  \w     47.00  72.00   0.50    0.05    --   73.03-141.00-134.00   50
 13  \w     51.00  77.00   0.50    0.05    --   62.92-141.00-134.00   52
 14  \w     74.00 101.00   0.50    0.05    --   75.56-125.00 -90.00   54
 15  \w     43.00  69.00   0.50    0.05    --   75.56-125.00 -60.00   52
 16  \w     36.00  61.00   0.50    0.05    --   75.56-125.00 -90.00   50
 17  \w     32.00  71.00   0.50    0.05    --   62.92 -95.00 -90.00   78
 18  \w     35.00 102.00   0.50    0.05    --   75.56-125.00 -30.00  134
 19  \w     44.00  79.00   0.50    0.05    --   73.03 -95.00  30.00   70
 20  \w     51.00 102.00   0.50    0.05    --   75.56-125.00  90.00  102
 21  \w     38.00  70.00   0.50    0.05    --   75.56 -95.00 150.00   64
 22  \w     25.00  71.00   0.50    0.05    --   62.92 -95.00  30.00   92
 23  \w     26.00  58.00   0.50    0.05    --   62.92 -95.00-120.00   64
 24  \w     88.00 113.00   0.50    0.05    --   75.56 141.00 -76.00   50
 25  \w    -98.00 -41.00   0.50    0.05    --  -63.82 141.00 -76.00  114
 26  \w    -99.00 -74.00   0.50    0.05    --  -76.65 141.00 -76.00   50
 27  \w    -54.00 -25.00   0.50    0.05    --  -63.82 125.00  60.00   58
 28  \w   -100.00 -33.00   0.50    0.05    --  -73.46 125.00  30.00  134
 29  \w    -85.00 -59.00   0.50    0.05    --  -63.82 125.00  60.00   52
 30  \w   -102.00 -76.00   0.50    0.05    --  -76.65 125.00  60.00   52
 31  \w   -106.00 -80.00   0.50    0.05    --  -76.65 130.00 110.00   52
 32  \w    -99.00 -71.00   0.50    0.05    --  -73.46 130.00 110.00   56
 33  \w   -102.00 -57.00   0.50    0.05    --  -76.65 125.00 150.00   90
 34  \w    -94.00 -35.00   0.50    0.05    --  -63.82 130.00 110.00  118
 35  \w    -62.00 -35.00   0.50    0.05    --  -76.65 125.00  60.00   54
 36  \w   -107.00 -32.00   0.50    0.05    --  -63.82 -15.00-150.00  150
 37  \w   -101.00 -45.00   0.50    0.05    --  -76.65 -15.00 -30.00  112
 38  \w   -107.00 -39.00   0.50    0.05    --  -63.82 -15.00  90.00  136
 39  \w   -100.00 -44.00   0.50    0.05    --  -63.82 -15.00 150.00  112
 40  \w    -92.00 -67.00   0.50    0.05    --  -73.46-141.00-134.00   50
 41  \w   -117.00 -91.00   0.50    0.05    --  -76.65-125.00-180.00   52
 42  \w   -115.00 -90.00   0.50    0.05    --  -76.65-141.00-134.00   50
 43  \w   -116.00 -74.00   0.50    0.05    --  -76.65-125.00 -30.00   84
 44  \w   -113.00 -70.00   0.50    0.05    --  -73.46-130.00  38.00   86
 45  \w   -112.00 -87.00   0.50    0.05    --  -76.65-130.00  38.00   50
;
_diffrn_measurement_device 'four-circle diffractometer'
_diffrn_measurement_device_type 'XtaLAB Synergy R, DW system, HyPix-Arc 150'
_diffrn_measurement_method '\w scans'
_diffrn_radiation_type CuK\a
_diffrn_radiation_wavelength 1.54184
_diffrn_reflns_av_R_equivalents 0.0228
_diffrn_reflns_av_unetI/netI 0.0162
_diffrn_reflns_Laue_measured_fraction_full 0.986
_diffrn_reflns_Laue_measured_fraction_max 0.954
_diffrn_reflns_limit_h_max 15
_diffrn_reflns_limit_h_min -15
_diffrn_reflns_limit_k_max 15
_diffrn_reflns_limit_k_min -11
_diffrn_reflns_limit_l_max 22
_diffrn_reflns_limit_l_min -21
_diffrn_reflns_number 33114
_diffrn_reflns_point_group_measured_fraction_full 0.986
_diffrn_reflns_point_group_measured_fraction_max 0.954
_diffrn_reflns_theta_full 67.684
_diffrn_reflns_theta_max 73.011
_diffrn_reflns_theta_min 3.965
_exptl_absorpt_coefficient_mu 7.484
_exptl_absorpt_correction_T_max 1.000
_exptl_absorpt_correction_T_min 0.085
_exptl_absorpt_correction_type gaussian
_exptl_absorpt_process_details
;
CrysAlisPro 1.171.43.36a (Rigaku Oxford Diffraction, 2022)
Numerical absorption correction based on gaussian integration over
a multifaceted crystal model
Empirical absorption correction using spherical harmonics,
implemented in SCALE3 ABSPACK scaling algorithm.
;
_exptl_crystal_colour 'dark brown'
_exptl_crystal_colour_modifier dark
_exptl_crystal_colour_primary brown
_exptl_crystal_density_diffrn 1.624
_exptl_crystal_description block
_exptl_crystal_F_000 1168
_exptl_crystal_size_max 0.44
_exptl_crystal_size_mid 0.18
_exptl_crystal_size_min 0.15
_refine_diff_density_max 0.519
_refine_diff_density_min -0.653
_refine_diff_density_rms 0.085
_refine_ls_extinction_method none
_refine_ls_goodness_of_fit_ref 1.155
_refine_ls_hydrogen_treatment constr
_refine_ls_matrix_type full
_refine_ls_number_parameters 502
_refine_ls_number_reflns 8990
_refine_ls_number_restraints 18
_refine_ls_restrained_S_all 1.155
_refine_ls_R_factor_all 0.0265
_refine_ls_R_factor_gt 0.0260
_refine_ls_shift/su_max 0.001
_refine_ls_shift/su_mean 0.000
_refine_ls_structure_factor_coef Fsqd
_refine_ls_weighting_details 'w=1/[\s^2^(Fo^2^)+(0.0334P)^2^+1.8530P] where P=(Fo^2^+2Fc^2^)/3'
_refine_ls_weighting_scheme calc
_refine_ls_wR_factor_gt 0.0661
_refine_ls_wR_factor_ref 0.0663
_reflns_Friedel_coverage 0.000
_reflns_number_gt 8889
_reflns_number_total 8990
_reflns_threshold_expression 'I > 2\s(I)'
_cod_data_source_file d4dt01160k2.cif
_cod_data_source_block sd530_f3_abs
_cod_depositor_comments 'Adding full bibliography for 7716174--7716180.cif.'
_cod_database_code 7716178
_shelx_shelxl_version_number 2018/3
_shelx_space_group_comment
;
The symmetry employed for this shelxl refinement is uniquely defined
by the following loop, which should always be used as a source of
symmetry information in preference to the above space-group names.
They are only intended as comments.
;
_shelx_estimated_absorpt_t_max 0.400
_shelx_estimated_absorpt_t_min 0.137
_olex2_refinement_description
;
1. Fixed Uiso
 At 1.2 times of:
  All C(H) groups
 At 1.5 times of:
  All C(H,H,H) groups
2. Uiso/Uaniso restraints and constraints
As1A \\sim As1: within 2A with sigma of 0.01 and sigma for terminal atoms of
0.02 within 2A
Uanis(As1) \\sim Ueq, Uanis(As1A) \\sim Ueq: with sigma of 0.001 and sigma for
terminal atoms of 0.002
3. Others
 Sof(As1A)=1-FVAR(1)
 Sof(As1)=FVAR(1)
4.a Aromatic/amide H refined with riding coordinates:
 C8(H8), C16(H16), C28(H28), C34(H34)
4.b Idealised Me refined as rotating group:
 C24(H24A,H24B,H24C), C36(H36A,H36B,H36C), C40(H40A,H40B,H40C), C42(H42A,H42B,
 H42C), C44(H44A,H44B,H44C), C3(H3A,H3B,H3C), C25(H25A,H25B,H25C), C13(H13A,
 H13B,H13C), C27(H27A,H27B,H27C), C7(H7A,H7B,H7C), C29(H29A,H29B,H29C),
 C15(H15A,H15B,H15C), C31(H31A,H31B,H31C), C2(H2A,H2B,H2C), C33(H33A,H33B,H33C),
  C17(H17A,H17B,H17C), C9(H9A,H9B,H9C), C37(H37A,H37B,H37C), C19(H19A,H19B,
 H19C), C39(H39A,H39B,H39C), C41(H41A,H41B,H41C), C21(H21A,H21B,H21C), C43(H43A,
 H43B,H43C)
;
_platon_squeeze_void_probe_radius 1.20
_olex2_submission_special_instructions 'No special instructions were received'
_oxdiff_exptl_absorpt_empirical_details
;
Empirical correction (ABSPACK) includes:
- Absorption correction using spherical harmonics
- Frame scaling
;

loop_
_space_group_symop_operation_xyz
'x, y, z'
'-x, -y, -z'

loop_
_atom_site_label
_atom_site_type_symbol
_atom_site_fract_x
_atom_site_fract_y
_atom_site_fract_z
_atom_site_U_iso_or_equiv
_atom_site_adp_type
_atom_site_occupancy
_atom_site_site_symmetry_order
_atom_site_calc_flag
_atom_site_refinement_flags_posn
_atom_site_refinement_flags_adp
_atom_site_refinement_flags_occupancy
_atom_site_disorder_assembly
_atom_site_disorder_group
As1 As 0.5879(3) 0.2530(2) 0.26601(16) 0.0145(4) Uani 0.91(4) 1 d . U P A 1
As4 As 0.51838(2) 0.47914(2) 0.15951(2) 0.01424(6) Uani 1 1 d . . . . .
As5 As 0.41413(2) 0.28929(2) 0.18316(2) 0.01693(6) Uani 1 1 d . . . . .
As3 As 0.73897(2) 0.26396(2) 0.10632(2) 0.01609(6) Uani 1 1 d . . . . .
As2 As 0.55019(2) 0.35436(2) 0.05922(2) 0.01848(6) Uani 1 1 d . . . . .
Fe1 Fe 0.61149(3) 0.15414(3) 0.15929(2) 0.01419(8) Uani 1 1 d . . . . .
Ni1 Ni 0.38756(3) 0.40673(3) 0.26897(2) 0.01423(8) Uani 1 1 d . . . . .
Ni2 Ni 0.70516(3) 0.37778(3) 0.19696(2) 0.01422(8) Uani 1 1 d . . . . .
C1 C 0.5683(2) -0.00090(19) 0.20788(14) 0.0216(5) Uani 1 1 d . . . . .
C4 C 0.27643(19) 0.38075(19) 0.38923(12) 0.0172(4) Uani 1 1 d . . . . .
C6 C 0.6899(2) -0.02750(18) 0.21167(13) 0.0186(4) Uani 1 1 d . . . . .
C8 C 0.20864(19) 0.40718(19) 0.33192(13) 0.0169(4) Uani 1 1 d . . . . .
H8 H 0.176179 0.354451 0.326292 0.020 Uiso 1 1 calc R U . . .
C10 C 0.7604(2) -0.00771(18) 0.13146(13) 0.0191(4) Uani 1 1 d . . . . .
C12 C 0.6808(2) 0.03521(19) 0.07852(14) 0.0230(5) Uani 1 1 d . . . . .
C14 C 0.5621(2) 0.0384(2) 0.12564(15) 0.0248(5) Uani 1 1 d . . . . .
C16 C 0.30600(19) 0.48268(19) 0.37733(12) 0.0165(4) Uani 1 1 d . . . . .
H16 H 0.351346 0.490508 0.407452 0.020 Uiso 1 1 calc R U . . .
C18 C 0.78565(19) 0.51456(18) 0.15886(13) 0.0161(4) Uani 1 1 d . . . . .
C20 C 0.19584(18) 0.52333(18) 0.28403(12) 0.0156(4) Uani 1 1 d . . . . .
C22 C 0.25818(18) 0.57256(18) 0.31360(12) 0.0157(4) Uani 1 1 d . . . . .
C24 C 0.8956(2) -0.0352(2) 0.10458(15) 0.0261(5) Uani 1 1 d . . . . .
H24A H 0.912119 0.031276 0.063265 0.039 Uiso 1 1 calc R U . . .
H24B H 0.935719 -0.109012 0.082451 0.039 Uiso 1 1 calc R U . . .
H24C H 0.927311 -0.045676 0.150456 0.039 Uiso 1 1 calc R U . . .
C26 C 0.12022(19) 0.57612(19) 0.22038(13) 0.0178(4) Uani 1 1 d . . . . .
C28 C 0.87848(18) 0.40134(19) 0.15016(13) 0.0159(4) Uani 1 1 d . . . . .
H28 H 0.932298 0.380838 0.100611 0.019 Uiso 1 1 calc R U . . .
C30 C 0.76077(19) 0.62571(18) 0.09301(13) 0.0175(4) Uani 1 1 d . . . . .
C32 C 0.2582(2) 0.69957(19) 0.30165(13) 0.0193(4) Uani 1 1 d . . . . .
C34 C 0.72856(19) 0.50599(19) 0.24222(13) 0.0165(4) Uani 1 1 d . . . . .
H34 H 0.662535 0.569319 0.265906 0.020 Uiso 1 1 calc R U . . .
C36 C 0.4686(2) -0.0253(2) 0.27743(18) 0.0340(6) Uani 1 1 d . . . . .
H36A H 0.481765 -0.021368 0.327202 0.051 Uiso 1 1 calc R U . . .
H36B H 0.469787 -0.105329 0.280897 0.051 Uiso 1 1 calc R U . . .
H36C H 0.389249 0.034924 0.269578 0.051 Uiso 1 1 calc R U . . .
C38 C 0.78390(19) 0.38938(19) 0.28541(12) 0.0164(4) Uani 1 1 d . . . . .
C40 C 0.2603(2) 0.7750(2) 0.21691(14) 0.0238(5) Uani 1 1 d . . . . .
H40A H 0.265590 0.851377 0.215669 0.036 Uiso 1 1 calc R U . . .
H40B H 0.185307 0.790400 0.202036 0.036 Uiso 1 1 calc R U . . .
H40C H 0.331360 0.731385 0.178824 0.036 Uiso 1 1 calc R U . . .
C42 C 0.7342(2) -0.0777(2) 0.28727(14) 0.0243(5) Uani 1 1 d . . . . .
H42A H 0.814592 -0.072821 0.277133 0.037 Uiso 1 1 calc R U . . .
H42B H 0.740707 -0.161720 0.305365 0.037 Uiso 1 1 calc R U . . .
H42C H 0.676256 -0.031480 0.328831 0.037 Uiso 1 1 calc R U . . .
C44 C 0.7604(2) 0.5944(2) 0.01679(13) 0.0215(4) Uani 1 1 d . . . . .
H44A H 0.693281 0.565915 0.028272 0.032 Uiso 1 1 calc R U . . .
H44B H 0.838359 0.531323 -0.000879 0.032 Uiso 1 1 calc R U . . .
H44C H 0.749414 0.665900 -0.025663 0.032 Uiso 1 1 calc R U . . .
C11 C 0.88051(19) 0.32141(19) 0.22633(13) 0.0163(4) Uani 1 1 d . . . . .
C23 C 0.2929(2) 0.2738(2) 0.45786(13) 0.0222(5) Uani 1 1 d . . . . .
C3 C 0.0064(2) 0.6844(2) 0.24689(14) 0.0230(5) Uani 1 1 d . . . . .
H3A H -0.047773 0.712317 0.210487 0.035 Uiso 1 1 calc R U . . .
H3B H 0.031803 0.749270 0.245370 0.035 Uiso 1 1 calc R U . . .
H3C H -0.037163 0.660279 0.301655 0.035 Uiso 1 1 calc R U . . .
C25 C 0.6389(2) 0.7239(2) 0.12080(14) 0.0238(5) Uani 1 1 d . . . . .
H25A H 0.627099 0.795167 0.078151 0.036 Uiso 1 1 calc R U . . .
H25B H 0.639578 0.744616 0.169024 0.036 Uiso 1 1 calc R U . . .
H25C H 0.571979 0.694862 0.133023 0.036 Uiso 1 1 calc R U . . .
C13 C 0.0734(2) 0.4835(2) 0.21566(14) 0.0227(5) Uani 1 1 d . . . . .
H13A H 0.021090 0.462866 0.267758 0.034 Uiso 1 1 calc R U . . .
H13B H 0.143051 0.411152 0.201689 0.034 Uiso 1 1 calc R U . . .
H13C H 0.026266 0.517325 0.174529 0.034 Uiso 1 1 calc R U . . .
C27 C 0.1920(2) 0.6113(2) 0.13476(13) 0.0214(4) Uani 1 1 d . . . . .
H27A H 0.136004 0.651717 0.098896 0.032 Uiso 1 1 calc R U . . .
H27B H 0.255621 0.539015 0.115809 0.032 Uiso 1 1 calc R U . . .
H27C H 0.229877 0.665536 0.135137 0.032 Uiso 1 1 calc R U . . .
C7 C 0.3712(2) 0.6911(2) 0.32396(16) 0.0276(5) Uani 1 1 d . . . . .
H7A H 0.445472 0.644648 0.289241 0.041 Uiso 1 1 calc R U . . .
H7B H 0.369121 0.651342 0.380095 0.041 Uiso 1 1 calc R U . . .
H7C H 0.370827 0.771928 0.316763 0.041 Uiso 1 1 calc R U . . .
C29 C 0.8630(2) 0.6757(2) 0.07226(15) 0.0252(5) Uani 1 1 d . . . . .
H29A H 0.941948 0.614850 0.053290 0.038 Uiso 1 1 calc R U . . .
H29B H 0.864124 0.696810 0.120194 0.038 Uiso 1 1 calc R U . . .
H29C H 0.847940 0.747384 0.030093 0.038 Uiso 1 1 calc R U . . .
C15 C 0.1441(2) 0.7672(2) 0.36065(14) 0.0243(5) Uani 1 1 d . . . . .
H15A H 0.144045 0.846954 0.356676 0.036 Uiso 1 1 calc R U . . .
H15B H 0.145400 0.722228 0.415498 0.036 Uiso 1 1 calc R U . . .
H15C H 0.070404 0.775335 0.347309 0.036 Uiso 1 1 calc R U . . .
C31 C 0.9215(2) 0.0955(2) 0.26398(14) 0.0226(5) Uani 1 1 d . . . . .
H31A H 0.871368 0.106324 0.228290 0.034 Uiso 1 1 calc R U . . .
H31B H 0.870352 0.101134 0.318526 0.034 Uiso 1 1 calc R U . . .
H31C H 0.987082 0.016450 0.264119 0.034 Uiso 1 1 calc R U . . .
C2 C 0.3300(3) 0.1574(2) 0.42857(16) 0.0336(6) Uani 1 1 d . . . . .
H2A H 0.408604 0.143520 0.388926 0.050 Uiso 1 1 calc R U . . .
H2B H 0.267523 0.164004 0.403892 0.050 Uiso 1 1 calc R U . . .
H2C H 0.337667 0.090227 0.474154 0.050 Uiso 1 1 calc R U . . .
C33 C 1.0595(2) 0.1759(2) 0.28826(15) 0.0247(5) Uani 1 1 d . . . . .
H33A H 1.119851 0.093946 0.291917 0.037 Uiso 1 1 calc R U . . .
H33B H 1.009030 0.189366 0.341979 0.037 Uiso 1 1 calc R U . . .
H33C H 1.101892 0.233138 0.265309 0.037 Uiso 1 1 calc R U . . .
C17 C 0.3903(2) 0.2612(2) 0.49726(15) 0.0315(6) Uani 1 1 d . . . . .
H17A H 0.400317 0.190775 0.540544 0.047 Uiso 1 1 calc R U . . .
H17B H 0.364869 0.333201 0.519363 0.047 Uiso 1 1 calc R U . . .
H17C H 0.468097 0.251631 0.457147 0.047 Uiso 1 1 calc R U . . .
C35 C 0.7489(2) 0.3668(2) 0.37799(13) 0.0198(4) Uani 1 1 d . . . . .
C9 C 0.7192(3) 0.0639(2) -0.01111(15) 0.0358(6) Uani 1 1 d . . . . .
H9A H 0.648600 0.122081 -0.032335 0.054 Uiso 1 1 calc R U . . .
H9B H 0.750929 -0.009570 -0.032823 0.054 Uiso 1 1 calc R U . . .
H9C H 0.783075 0.098042 -0.026833 0.054 Uiso 1 1 calc R U . . .
C37 C 1.0634(2) 0.1721(2) 0.15102(14) 0.0253(5) Uani 1 1 d . . . . .
H37A H 1.016069 0.177997 0.114925 0.038 Uiso 1 1 calc R U . . .
H37B H 1.126801 0.091955 0.156543 0.038 Uiso 1 1 calc R U . . .
H37C H 1.101735 0.232571 0.128834 0.038 Uiso 1 1 calc R U . . .
C19 C 0.6143(2) 0.4444(2) 0.40738(14) 0.0263(5) Uani 1 1 d . . . . .
H19A H 0.590286 0.425515 0.466081 0.039 Uiso 1 1 calc R U . . .
H19B H 0.562651 0.427742 0.384712 0.039 Uiso 1 1 calc R U . . .
H19C H 0.604182 0.529388 0.390059 0.039 Uiso 1 1 calc R U . . .
C39 C 0.4527(3) 0.0676(3) 0.0948(2) 0.0384(7) Uani 1 1 d . . . . .
H39A H 0.378067 0.103984 0.133744 0.058 Uiso 1 1 calc R U . . .
H39B H 0.451838 -0.006138 0.086961 0.058 Uiso 1 1 calc R U . . .
H39C H 0.456825 0.123944 0.043556 0.058 Uiso 1 1 calc R U . . .
C5 C 0.97752(19) 0.19360(19) 0.23414(13) 0.0194(4) Uani 1 1 d . . . . .
C41 C 0.8271(2) 0.4084(2) 0.40600(14) 0.0256(5) Uani 1 1 d . . . . .
H41A H 0.816990 0.491786 0.380139 0.038 Uiso 1 1 calc R U . . .
H41B H 0.913347 0.357265 0.391266 0.038 Uiso 1 1 calc R U . . .
H41C H 0.800665 0.402502 0.464378 0.038 Uiso 1 1 calc R U . . .
C21 C 0.1692(2) 0.2957(2) 0.51985(15) 0.0323(6) Uani 1 1 d . . . . .
H21A H 0.106653 0.303685 0.494663 0.048 Uiso 1 1 calc R U . . .
H21B H 0.145955 0.369452 0.539337 0.048 Uiso 1 1 calc R U . . .
H21C H 0.176178 0.227855 0.565011 0.048 Uiso 1 1 calc R U . . .
C43 C 0.7612(2) 0.2381(2) 0.42019(14) 0.0260(5) Uani 1 1 d . . . . .
H43A H 0.729582 0.235112 0.478193 0.039 Uiso 1 1 calc R U . . .
H43B H 0.847481 0.185785 0.408932 0.039 Uiso 1 1 calc R U . . .
H43C H 0.714325 0.210729 0.400509 0.039 Uiso 1 1 calc R U . . .
As1A As 0.5810(19) 0.2517(16) 0.2623(13) 0.003(3) Uani 0.09(4) 1 d . U P A 2

loop_
_atom_site_aniso_label
_atom_site_aniso_U_11
_atom_site_aniso_U_22
_atom_site_aniso_U_33
_atom_site_aniso_U_23
_atom_site_aniso_U_13
_atom_site_aniso_U_12
As1 0.0147(5) 0.0149(4) 0.0135(4) -0.00187(18) -0.0048(2) -0.0043(2)
As4 0.01371(11) 0.01261(11) 0.01505(11) -0.00189(8) -0.00370(9) -0.00374(9)
As5 0.01552(11) 0.01599(11) 0.01987(12) -0.00632(9) -0.00505(9) -0.00359(9)
As3 0.01662(12) 0.01585(11) 0.01533(11) -0.00454(9) -0.00275(9) -0.00509(9)
As2 0.02252(12) 0.01745(12) 0.01438(11) -0.00191(9) -0.00751(9) -0.00454(9)
Fe1 0.01592(16) 0.01139(15) 0.01442(16) -0.00314(12) -0.00427(13) -0.00315(13)
Ni1 0.01347(17) 0.01368(17) 0.01415(17) -0.00284(13) -0.00295(14) -0.00369(14)
Ni2 0.01378(17) 0.01443(17) 0.01427(17) -0.00262(13) -0.00413(14) -0.00435(14)
C1 0.0228(11) 0.0126(10) 0.0283(12) -0.0066(8) -0.0030(9) -0.0060(8)
C4 0.0148(10) 0.0189(10) 0.0144(10) -0.0031(8) -0.0014(8) -0.0044(8)
C6 0.0221(11) 0.0108(9) 0.0201(11) -0.0028(8) -0.0028(9) -0.0051(8)
C8 0.0149(10) 0.0170(10) 0.0184(10) -0.0039(8) -0.0023(8) -0.0061(8)
C10 0.0229(11) 0.0125(9) 0.0184(10) -0.0043(8) -0.0028(9) -0.0038(8)
C12 0.0310(12) 0.0134(10) 0.0220(11) -0.0075(8) -0.0079(9) -0.0016(9)
C14 0.0276(12) 0.0160(10) 0.0353(13) -0.0123(9) -0.0119(10) -0.0036(9)
C16 0.0141(9) 0.0204(10) 0.0137(9) -0.0048(8) -0.0022(8) -0.0045(8)
C18 0.0156(10) 0.0165(10) 0.0180(10) -0.0033(8) -0.0046(8) -0.0068(8)
C20 0.0116(9) 0.0161(10) 0.0168(10) -0.0036(8) -0.0022(8) -0.0033(8)
C22 0.0123(9) 0.0153(10) 0.0168(10) -0.0050(8) -0.0017(8) -0.0025(8)
C24 0.0231(12) 0.0176(11) 0.0280(12) -0.0056(9) 0.0016(9) -0.0034(9)
C26 0.0153(10) 0.0181(10) 0.0185(10) -0.0028(8) -0.0065(8) -0.0032(8)
C28 0.0131(9) 0.0196(10) 0.0165(10) -0.0037(8) -0.0034(8) -0.0074(8)
C30 0.0185(10) 0.0160(10) 0.0183(10) -0.0012(8) -0.0065(8) -0.0064(8)
C32 0.0197(10) 0.0164(10) 0.0217(11) -0.0045(8) -0.0057(9) -0.0052(8)
C34 0.0148(9) 0.0172(10) 0.0184(10) -0.0053(8) -0.0045(8) -0.0050(8)
C36 0.0287(13) 0.0258(12) 0.0474(16) -0.0135(11) 0.0049(12) -0.0158(11)
C38 0.0153(10) 0.0205(10) 0.0154(10) -0.0041(8) -0.0052(8) -0.0065(8)
C40 0.0260(12) 0.0180(10) 0.0249(12) -0.0012(9) -0.0045(9) -0.0085(9)
C42 0.0290(12) 0.0173(10) 0.0197(11) -0.0001(8) -0.0051(9) -0.0046(9)
C44 0.0249(11) 0.0213(11) 0.0191(11) -0.0008(8) -0.0087(9) -0.0086(9)
C11 0.0140(9) 0.0181(10) 0.0179(10) -0.0038(8) -0.0044(8) -0.0062(8)
C23 0.0247(11) 0.0215(11) 0.0171(10) 0.0016(9) -0.0058(9) -0.0080(9)
C3 0.0165(10) 0.0233(11) 0.0245(11) -0.0054(9) -0.0076(9) -0.0001(9)
C25 0.0262(12) 0.0165(10) 0.0252(12) -0.0010(9) -0.0071(9) -0.0056(9)
C13 0.0190(11) 0.0240(11) 0.0272(12) -0.0051(9) -0.0095(9) -0.0064(9)
C27 0.0222(11) 0.0231(11) 0.0170(10) -0.0039(8) -0.0063(9) -0.0050(9)
C7 0.0279(12) 0.0220(11) 0.0391(14) -0.0046(10) -0.0130(11) -0.0117(10)
C29 0.0278(12) 0.0275(12) 0.0256(12) 0.0041(9) -0.0120(10) -0.0165(10)
C15 0.0272(12) 0.0191(11) 0.0245(12) -0.0070(9) -0.0068(10) -0.0039(9)
C31 0.0215(11) 0.0176(10) 0.0263(12) -0.0016(9) -0.0083(9) -0.0046(9)
C2 0.0459(16) 0.0211(12) 0.0289(13) 0.0027(10) -0.0084(12) -0.0129(11)
C33 0.0184(11) 0.0232(11) 0.0299(12) -0.0018(9) -0.0104(9) -0.0038(9)
C17 0.0334(14) 0.0355(14) 0.0244(12) 0.0072(10) -0.0140(11) -0.0145(11)
C35 0.0186(10) 0.0259(11) 0.0140(10) -0.0030(8) -0.0047(8) -0.0070(9)
C9 0.0561(18) 0.0271(13) 0.0194(12) -0.0078(10) -0.0099(12) -0.0074(12)
C37 0.0197(11) 0.0209(11) 0.0244(12) -0.0050(9) -0.0010(9) 0.0000(9)
C19 0.0219(11) 0.0346(13) 0.0157(10) -0.0061(9) -0.0021(9) -0.0048(10)
C39 0.0366(15) 0.0338(14) 0.0577(18) -0.0231(13) -0.0258(14) -0.0037(12)
C5 0.0147(10) 0.0191(10) 0.0209(11) -0.0028(8) -0.0045(8) -0.0032(8)
C41 0.0262(12) 0.0343(13) 0.0185(11) -0.0065(9) -0.0072(9) -0.0103(10)
C21 0.0305(13) 0.0390(14) 0.0201(12) 0.0044(10) -0.0021(10) -0.0154(11)
C43 0.0277(12) 0.0298(12) 0.0162(11) -0.0006(9) -0.0044(9) -0.0095(10)
As1A 0.003(3) 0.003(3) 0.002(3) -0.0004(10) -0.0014(12) -0.0004(14)

loop_
_atom_type_symbol
_atom_type_description
_atom_type_scat_dispersion_real
_atom_type_scat_dispersion_imag
_atom_type_scat_source
C C 0.0181 0.0091 'International Tables Vol C Tables 4.2.6.8 and 6.1.1.4'
H H 0.0000 0.0000 'International Tables Vol C Tables 4.2.6.8 and 6.1.1.4'
As As -0.9300 1.0051 'International Tables Vol C Tables 4.2.6.8 and 6.1.1.4'
Fe Fe -1.1336 3.1974 'International Tables Vol C Tables 4.2.6.8 and 6.1.1.4'
Ni Ni -3.0029 0.5091 'International Tables Vol C Tables 4.2.6.8 and 6.1.1.4'

loop_
_exptl_crystal_face_index_h
_exptl_crystal_face_index_k
_exptl_crystal_face_index_l
_exptl_crystal_face_perp_dist
2 1 0 0.1861
-6 -8 -5 0.1615
0 7 7 0.0754
-8 -4 0 0.1827
0 5 -6 0.0638
-6 -6 -8 0.1625
0 -5 6 0.0901
5 -2 -5 0.1321
6 8 5 0.1634
1 -6 -7 0.0846
1 -5 -8 0.0794
-2 3 9 0.1300
0 -3 -11 0.0796
-1 1 11 0.1096
0 -1 -11 0.0669
0 0 11 0.1046
0 0 -11 0.0646
0 0 -11 0.0628
0 0 11 0.1075
-5 -7 -9 0.1351
3 1 11 0.1785
5 0 10 0.2036
6 1 9 0.2200
6 3 -3 0.1667
2 -3 -8 0.0843
0 7 -3 0.0568
-6 -1 -9 0.1755
0 1 -11 0.0627
1 2 -9 0.0627

loop_
_geom_angle_atom_site_label_1
_geom_angle_atom_site_label_2
_geom_angle_atom_site_label_3
_geom_angle
_geom_angle_site_symmetry_1
_geom_angle_site_symmetry_3
_geom_angle_publ_flag
As5 As1 As4 64.21(7) . . ?
As5 As1 As3 81.48(9) . . ?
As3 As1 As4 64.08(5) . . ?
Fe1 As1 As4 88.64(10) . . ?
Fe1 As1 As5 50.96(8) . . ?
Fe1 As1 As3 50.97(5) . . ?
Ni1 As1 As4 51.34(5) . . ?
Ni1 As1 As5 51.16(7) . . ?
Ni1 As1 As3 110.52(10) . . ?
Ni1 As1 Fe1 101.68(15) . . ?
Ni2 As1 As4 52.01(4) . . ?
Ni2 As1 As5 111.20(10) . . ?
Ni2 As1 As3 51.05(4) . . ?
Ni2 As1 Fe1 101.68(8) . . ?
Ni2 As1 Ni1 97.86(8) . . ?
As2 As4 As1 85.03(7) . . ?
As2 As4 As1A 83.0(5) . . ?
Ni1 As4 As1 54.20(5) . . ?
Ni1 As4 As2 100.144(13) . . ?
Ni1 As4 Ni2 101.594(14) . . ?
Ni1 As4 As1A 53.2(4) . . ?
Ni2 As4 As1 53.29(8) . . ?
Ni2 As4 As2 99.566(12) . . ?
Ni2 As4 As1A 55.5(5) . . ?
As2 As5 As1 87.61(4) . . ?
As2 As5 As1A 87.8(4) . . ?
Fe1 As5 As1 56.18(5) . . ?
Fe1 As5 As2 65.738(11) . . ?
Fe1 As5 As1A 55.6(4) . . ?
Ni1 As5 As1 55.03(5) . . ?
Ni1 As5 As2 103.820(13) . . ?
Ni1 As5 Fe1 110.678(15) . . ?
Ni1 As5 As1A 55.6(4) . . ?
As2 As3 As1 87.12(8) . . ?
As2 As3 As1A 84.8(5) . . ?
Fe1 As3 As1 55.48(8) . . ?
Fe1 As3 As2 65.688(12) . . ?
Fe1 As3 As1A 53.2(5) . . ?
Ni2 As3 As1 53.64(8) . . ?
Ni2 As3 As2 103.972(13) . . ?
Ni2 As3 Fe1 108.723(15) . . ?
Ni2 As3 As1A 55.7(5) . . ?
As4 As2 Fe1 92.976(11) . . ?
As5 As2 As4 74.109(10) . . ?
As5 As2 Fe1 54.065(10) . . ?
As3 As2 As4 74.695(10) . . ?
As3 As2 As5 98.180(11) . . ?
As3 As2 Fe1 54.704(10) . . ?
As1 Fe1 As2 93.35(5) . . ?
As5 Fe1 As1 72.86(7) . . ?
As5 Fe1 As3 107.085(15) . . ?
As5 Fe1 As2 60.197(11) . . ?
As5 Fe1 As1A 70.8(5) . . ?
As3 Fe1 As1 73.54(6) . . ?
As3 Fe1 As2 59.608(11) . . ?
As3 Fe1 As1A 74.9(5) . . ?
C1 Fe1 As1 110.85(9) . . ?
C1 Fe1 As5 96.64(6) . . ?
C1 Fe1 As3 155.94(7) . . ?
C1 Fe1 As2 140.44(7) . . ?
C1 Fe1 C6 39.61(9) . . ?
C1 Fe1 C10 65.93(8) . . ?
C1 Fe1 C12 66.57(9) . . ?
C1 Fe1 As1A 110.3(5) . . ?
C6 Fe1 As1 100.31(8) . . ?
C6 Fe1 As5 131.51(6) . . ?
C6 Fe1 As3 116.93(6) . . ?
C6 Fe1 As2 164.27(6) . . ?
C6 Fe1 C10 39.20(8) . . ?
C6 Fe1 As1A 101.2(5) . . ?
C10 Fe1 As1 123.50(9) . . ?
C10 Fe1 As5 158.77(6) . . ?
C10 Fe1 As3 91.59(6) . . ?
C10 Fe1 As2 125.68(6) . . ?
C10 Fe1 As1A 125.3(5) . . ?
C12 Fe1 As1 162.73(10) . . ?
C12 Fe1 As5 124.03(7) . . ?
C12 Fe1 As3 101.92(7) . . ?
C12 Fe1 As2 98.62(6) . . ?
C12 Fe1 C6 66.40(9) . . ?
C12 Fe1 C10 39.28(9) . . ?
C12 Fe1 As1A 164.6(5) . . ?
C14 Fe1 As1 146.96(10) . . ?
C14 Fe1 As5 92.72(7) . . ?
C14 Fe1 As3 139.47(7) . . ?
C14 Fe1 As2 105.19(7) . . ?
C14 Fe1 C1 39.95(9) . . ?
C14 Fe1 C6 66.82(9) . . ?
C14 Fe1 C10 66.20(9) . . ?
C14 Fe1 C12 39.73(10) . . ?
C14 Fe1 As1A 145.6(5) . . ?
As1A Fe1 As2 92.7(5) . . ?
As4 Ni1 As1 74.46(5) . . ?
As4 Ni1 As1A 74.7(4) . . ?
As5 Ni1 As1 73.81(10) . . ?
As5 Ni1 As4 81.912(14) . . ?
As5 Ni1 As1A 70.9(6) . . ?
C4 Ni1 As1 107.56(8) . . ?
C4 Ni1 As4 159.60(6) . . ?
C4 Ni1 As5 118.37(6) . . ?
C4 Ni1 C16 38.06(8) . . ?
C4 Ni1 C20 65.40(8) . . ?
C4 Ni1 C22 64.77(8) . . ?
C4 Ni1 As1A 108.4(5) . . ?
C8 Ni1 As1 132.35(8) . . ?
C8 Ni1 As4 150.72(6) . . ?
C8 Ni1 As5 93.96(6) . . ?
C8 Ni1 C4 38.64(8) . . ?
C8 Ni1 C16 63.42(8) . . ?
C8 Ni1 C20 38.57(8) . . ?
C8 Ni1 C22 64.24(8) . . ?
C8 Ni1 As1A 131.4(5) . . ?
C16 Ni1 As1 114.08(10) . . ?
C16 Ni1 As4 121.98(6) . . ?
C16 Ni1 As5 155.76(6) . . ?
C16 Ni1 C20 64.43(8) . . ?
C16 Ni1 C22 38.19(8) . . ?
C16 Ni1 As1A 116.5(6) . . ?
C20 Ni1 As1 170.90(8) . . ?
C20 Ni1 As4 114.22(6) . . ?
C20 Ni1 As5 103.96(6) . . ?
C20 Ni1 C22 38.99(8) . . ?
C20 Ni1 As1A 169.5(5) . . ?
C22 Ni1 As1 144.83(11) . . ?
C22 Ni1 As4 101.47(6) . . ?
C22 Ni1 As5 141.07(6) . . ?
C22 Ni1 As1A 147.7(6) . . ?
As4 Ni2 As1 74.70(8) . . ?
As4 Ni2 As1A 72.6(5) . . ?
As3 Ni2 As1 75.31(8) . . ?
As3 Ni2 As4 81.762(14) . . ?
As3 Ni2 As1A 73.4(5) . . ?
C18 Ni2 As1 165.74(9) . . ?
C18 Ni2 As4 102.92(6) . . ?
C18 Ni2 As3 118.58(6) . . ?
C18 Ni2 C38 65.07(8) . . ?
C18 Ni2 C11 65.16(8) . . ?
C18 Ni2 As1A 167.0(4) . . ?
C28 Ni2 As1 150.46(9) . . ?
C28 Ni2 As4 132.54(6) . . ?
C28 Ni2 As3 95.37(6) . . ?
C28 Ni2 C18 38.16(8) . . ?
C28 Ni2 C34 63.27(8) . . ?
C28 Ni2 C38 64.38(8) . . ?
C28 Ni2 C11 38.67(8) . . ?
C28 Ni2 As1A 151.7(5) . . ?
C34 Ni2 As1 127.99(10) . . ?
C34 Ni2 As4 105.08(6) . . ?
C34 Ni2 As3 156.57(6) . . ?
C34 Ni2 C18 38.38(8) . . ?
C34 Ni2 C38 38.27(8) . . ?
C34 Ni2 C11 64.23(8) . . ?
C34 Ni2 As1A 129.9(5) . . ?
C38 Ni2 As1 106.39(11) . . ?
C38 Ni2 As4 135.28(6) . . ?
C38 Ni2 As3 142.70(6) . . ?
C38 Ni2 As1A 109.1(6) . . ?
C11 Ni2 As1 116.14(10) . . ?
C11 Ni2 As4 167.81(6) . . ?
C11 Ni2 As3 105.81(6) . . ?
C11 Ni2 C38 38.90(8) . . ?
C11 Ni2 As1A 118.4(6) . . ?
C6 C1 Fe1 70.92(12) . . ?
C6 C1 C14 108.4(2) . . ?
C6 C1 C36 125.4(2) . . ?
C14 C1 Fe1 69.95(13) . . ?
C14 C1 C36 125.8(2) . . ?
C36 C1 Fe1 130.75(16) . . ?
C8 C4 Ni1 69.65(12) . . ?
C8 C4 C23 125.8(2) . . ?
C16 C4 Ni1 71.35(12) . . ?
C16 C4 C8 105.98(18) . . ?
C16 C4 C23 127.5(2) . . ?
C23 C4 Ni1 131.45(15) . . ?
C1 C6 Fe1 69.46(12) . . ?
C1 C6 C10 107.8(2) . . ?
C1 C6 C42 124.3(2) . . ?
C10 C6 Fe1 71.61(12) . . ?
C10 C6 C42 127.7(2) . . ?
C42 C6 Fe1 128.51(15) . . ?
Ni1 C8 H8 122.9 . . ?
C4 C8 Ni1 71.70(12) . . ?
C4 C8 H8 124.5 . . ?
C4 C8 C20 110.92(19) . . ?
C20 C8 Ni1 72.43(12) . . ?
C20 C8 H8 124.5 . . ?
C6 C10 Fe1 69.19(12) . . ?
C6 C10 C12 107.9(2) . . ?
C6 C10 C24 127.4(2) . . ?
C12 C10 Fe1 69.01(12) . . ?
C12 C10 C24 124.5(2) . . ?
C24 C10 Fe1 130.91(16) . . ?
C10 C12 Fe1 71.72(12) . . ?
C10 C12 C9 125.1(2) . . ?
C14 C12 Fe1 69.48(13) . . ?
C14 C12 C10 108.2(2) . . ?
C14 C12 C9 126.6(2) . . ?
C9 C12 Fe1 127.37(16) . . ?
C1 C14 Fe1 70.11(13) . . ?
C1 C14 C39 125.6(2) . . ?
C12 C14 Fe1 70.80(13) . . ?
C12 C14 C1 107.7(2) . . ?
C12 C14 C39 126.6(2) . . ?
C39 C14 Fe1 128.26(17) . . ?
Ni1 C16 H16 124.1 . . ?
C4 C16 Ni1 70.59(12) . . ?
C4 C16 H16 124.7 . . ?
C4 C16 C22 110.58(19) . . ?
C22 C16 Ni1 72.16(12) . . ?
C22 C16 H16 124.7 . . ?
C28 C18 Ni2 70.23(12) . . ?
C28 C18 C30 126.46(19) . . ?
C28 C18 C34 105.79(18) . . ?
C30 C18 Ni2 128.01(14) . . ?
C34 C18 Ni2 70.45(12) . . ?
C34 C18 C30 127.53(19) . . ?
C8 C20 Ni1 69.00(12) . . ?
C8 C20 C22 106.03(18) . . ?
C8 C20 C26 121.16(19) . . ?
C22 C20 Ni1 71.43(11) . . ?
C22 C20 C26 132.67(19) . . ?
C26 C20 Ni1 127.12(14) . . ?
C16 C22 Ni1 69.65(11) . . ?
C16 C22 C20 106.48(18) . . ?
C16 C22 C32 118.76(18) . . ?
C20 C22 Ni1 69.58(11) . . ?
C20 C22 C32 133.41(18) . . ?
C32 C22 Ni1 135.26(14) . . ?
C10 C24 H24A 109.5 . . ?
C10 C24 H24B 109.5 . . ?
C10 C24 H24C 109.5 . . ?
H24A C24 H24B 109.5 . . ?
H24A C24 H24C 109.5 . . ?
H24B C24 H24C 109.5 . . ?
C20 C26 C3 108.77(17) . . ?
C20 C26 C27 114.30(17) . . ?
C13 C26 C20 109.92(17) . . ?
C13 C26 C3 106.72(18) . . ?
C13 C26 C27 105.99(18) . . ?
C27 C26 C3 110.87(18) . . ?
Ni2 C28 H28 123.4 . . ?
C18 C28 Ni2 71.62(12) . . ?
C18 C28 H28 124.6 . . ?
C18 C28 C11 110.80(18) . . ?
C11 C28 Ni2 71.90(12) . . ?
C11 C28 H28 124.6 . . ?
C18 C30 C44 110.93(17) . . ?
C18 C30 C25 111.38(18) . . ?
C18 C30 C29 108.63(17) . . ?
C44 C30 C29 108.35(18) . . ?
C25 C30 C44 109.51(18) . . ?
C25 C30 C29 107.94(19) . . ?
C40 C32 C22 116.68(18) . . ?
C40 C32 C7 106.25(19) . . ?
C40 C32 C15 109.06(18) . . ?
C7 C32 C22 109.48(17) . . ?
C7 C32 C15 107.53(19) . . ?
C15 C32 C22 107.52(18) . . ?
Ni2 C34 H34 123.7 . . ?
C18 C34 Ni2 71.17(12) . . ?
C18 C34 H34 124.6 . . ?
C18 C34 C38 110.79(18) . . ?
C38 C34 Ni2 72.09(12) . . ?
C38 C34 H34 124.6 . . ?
C1 C36 H36A 109.5 . . ?
C1 C36 H36B 109.5 . . ?
C1 C36 H36C 109.5 . . ?
H36A C36 H36B 109.5 . . ?
H36A C36 H36C 109.5 . . ?
H36B C36 H36C 109.5 . . ?
C34 C38 Ni2 69.64(12) . . ?
C34 C38 C11 106.40(18) . . ?
C34 C38 C35 119.04(18) . . ?
C11 C38 Ni2 70.25(12) . . ?
C11 C38 C35 133.70(19) . . ?
C35 C38 Ni2 132.53(15) . . ?
C32 C40 H40A 109.5 . . ?
C32 C40 H40B 109.5 . . ?
C32 C40 H40C 109.5 . . ?
H40A C40 H40B 109.5 . . ?
H40A C40 H40C 109.5 . . ?
H40B C40 H40C 109.5 . . ?
C6 C42 H42A 109.5 . . ?
C6 C42 H42B 109.5 . . ?
C6 C42 H42C 109.5 . . ?
H42A C42 H42B 109.5 . . ?
H42A C42 H42C 109.5 . . ?
H42B C42 H42C 109.5 . . ?
C30 C44 H44A 109.5 . . ?
C30 C44 H44B 109.5 . . ?
C30 C44 H44C 109.5 . . ?
H44A C44 H44B 109.5 . . ?
H44A C44 H44C 109.5 . . ?
H44B C44 H44C 109.5 . . ?
C28 C11 Ni2 69.42(12) . . ?
C28 C11 C38 106.22(18) . . ?
C28 C11 C5 121.26(18) . . ?
C38 C11 Ni2 70.85(11) . . ?
C38 C11 C5 132.42(19) . . ?
C5 C11 Ni2 126.95(15) . . ?
C4 C23 C2 111.06(19) . . ?
C4 C23 C17 111.09(19) . . ?
C4 C23 C21 107.16(18) . . ?
C2 C23 C21 109.4(2) . . ?
C17 C23 C2 108.8(2) . . ?
C17 C23 C21 109.4(2) . . ?
C26 C3 H3A 109.5 . . ?
C26 C3 H3B 109.5 . . ?
C26 C3 H3C 109.5 . . ?
H3A C3 H3B 109.5 . . ?
H3A C3 H3C 109.5 . . ?
H3B C3 H3C 109.5 . . ?
C30 C25 H25A 109.5 . . ?
C30 C25 H25B 109.5 . . ?
C30 C25 H25C 109.5 . . ?
H25A C25 H25B 109.5 . . ?
H25A C25 H25C 109.5 . . ?
H25B C25 H25C 109.5 . . ?
C26 C13 H13A 109.5 . . ?
C26 C13 H13B 109.5 . . ?
C26 C13 H13C 109.5 . . ?
H13A C13 H13B 109.5 . . ?
H13A C13 H13C 109.5 . . ?
H13B C13 H13C 109.5 . . ?
C26 C27 H27A 109.5 . . ?
C26 C27 H27B 109.5 . . ?
C26 C27 H27C 109.5 . . ?
H27A C27 H27B 109.5 . . ?
H27A C27 H27C 109.5 . . ?
H27B C27 H27C 109.5 . . ?
C32 C7 H7A 109.5 . . ?
C32 C7 H7B 109.5 . . ?
C32 C7 H7C 109.5 . . ?
H7A C7 H7B 109.5 . . ?
H7A C7 H7C 109.5 . . ?
H7B C7 H7C 109.5 . . ?
C30 C29 H29A 109.5 . . ?
C30 C29 H29B 109.5 . . ?
C30 C29 H29C 109.5 . . ?
H29A C29 H29B 109.5 . . ?
H29A C29 H29C 109.5 . . ?
H29B C29 H29C 109.5 . . ?
C32 C15 H15A 109.5 . . ?
C32 C15 H15B 109.5 . . ?
C32 C15 H15C 109.5 . . ?
H15A C15 H15B 109.5 . . ?
H15A C15 H15C 109.5 . . ?
H15B C15 H15C 109.5 . . ?
H31A C31 H31B 109.5 . . ?
H31A C31 H31C 109.5 . . ?
H31B C31 H31C 109.5 . . ?
C5 C31 H31A 109.5 . . ?
C5 C31 H31B 109.5 . . ?
C5 C31 H31C 109.5 . . ?
C23 C2 H2A 109.5 . . ?
C23 C2 H2B 109.5 . . ?
C23 C2 H2C 109.5 . . ?
H2A C2 H2B 109.5 . . ?
H2A C2 H2C 109.5 . . ?
H2B C2 H2C 109.5 . . ?
H33A C33 H33B 109.5 . . ?
H33A C33 H33C 109.5 . . ?
H33B C33 H33C 109.5 . . ?
C5 C33 H33A 109.5 . . ?
C5 C33 H33B 109.5 . . ?
C5 C33 H33C 109.5 . . ?
C23 C17 H17A 109.5 . . ?
C23 C17 H17B 109.5 . . ?
C23 C17 H17C 109.5 . . ?
H17A C17 H17B 109.5 . . ?
H17A C17 H17C 109.5 . . ?
H17B C17 H17C 109.5 . . ?
C19 C35 C38 109.47(18) . . ?
C19 C35 C41 107.26(19) . . ?
C41 C35 C38 108.04(18) . . ?
C43 C35 C38 116.14(19) . . ?
C43 C35 C19 105.90(19) . . ?
C43 C35 C41 109.70(19) . . ?
C12 C9 H9A 109.5 . . ?
C12 C9 H9B 109.5 . . ?
C12 C9 H9C 109.5 . . ?
H9A C9 H9B 109.5 . . ?
H9A C9 H9C 109.5 . . ?
H9B C9 H9C 109.5 . . ?
H37A C37 H37B 109.5 . . ?
H37A C37 H37C 109.5 . . ?
H37B C37 H37C 109.5 . . ?
C5 C37 H37A 109.5 . . ?
C5 C37 H37B 109.5 . . ?
C5 C37 H37C 109.5 . . ?
C35 C19 H19A 109.5 . . ?
C35 C19 H19B 109.5 . . ?
C35 C19 H19C 109.5 . . ?
H19A C19 H19B 109.5 . . ?
H19A C19 H19C 109.5 . . ?
H19B C19 H19C 109.5 . . ?
C14 C39 H39A 109.5 . . ?
C14 C39 H39B 109.5 . . ?
C14 C39 H39C 109.5 . . ?
H39A C39 H39B 109.5 . . ?
H39A C39 H39C 109.5 . . ?
H39B C39 H39C 109.5 . . ?
C11 C5 C37 109.70(18) . . ?
C31 C5 C11 112.85(17) . . ?
C31 C5 C33 110.20(18) . . ?
C31 C5 C37 105.82(19) . . ?
C33 C5 C11 111.68(18) . . ?
C33 C5 C37 106.20(18) . . ?
C35 C41 H41A 109.5 . . ?
C35 C41 H41B 109.5 . . ?
C35 C41 H41C 109.5 . . ?
H41A C41 H41B 109.5 . . ?
H41A C41 H41C 109.5 . . ?
H41B C41 H41C 109.5 . . ?
C23 C21 H21A 109.5 . . ?
C23 C21 H21B 109.5 . . ?
C23 C21 H21C 109.5 . . ?
H21A C21 H21B 109.5 . . ?
H21A C21 H21C 109.5 . . ?
H21B C21 H21C 109.5 . . ?
C35 C43 H43A 109.5 . . ?
C35 C43 H43B 109.5 . . ?
C35 C43 H43C 109.5 . . ?
H43A C43 H43B 109.5 . . ?
H43A C43 H43C 109.5 . . ?
H43B C43 H43C 109.5 . . ?
As4 As1A As3 64.6(4) . . ?
As5 As1A As4 66.2(5) . . ?
As5 As1A As3 84.1(7) . . ?
Fe1 As1A As4 91.3(7) . . ?
Fe1 As1A As5 53.6(6) . . ?
Fe1 As1A As3 51.9(4) . . ?
Fe1 As1A Ni2 102.6(7) . . ?
Ni1 As1A As4 52.1(4) . . ?
Ni1 As1A As5 53.4(5) . . ?
Ni1 As1A As3 112.9(8) . . ?
Ni1 As1A Fe1 106.5(11) . . ?
Ni1 As1A Ni2 97.5(6) . . ?
Ni2 As1A As4 51.9(4) . . ?
Ni2 As1A As5 113.4(8) . . ?
Ni2 As1A As3 50.8(3) . . ?

loop_
_geom_bond_atom_site_label_1
_geom_bond_atom_site_label_2
_geom_bond_distance
_geom_bond_site_symmetry_2
_geom_bond_publ_flag
As1 As4 2.866(2) . ?
As1 As5 2.828(4) . ?
As1 As3 2.862(2) . ?
As1 Fe1 2.459(4) . ?
As1 Ni1 2.413(3) . ?
As1 Ni2 2.382(3) . ?
As4 As2 2.5575(3) . ?
As4 Ni1 2.3232(4) . ?
As4 Ni2 2.3422(4) . ?
As4 As1A 2.840(19) . ?
As5 As2 2.4636(3) . ?
As5 Fe1 2.2988(4) . ?
As5 Ni1 2.2939(4) . ?
As5 As1A 2.70(3) . ?
As3 As2 2.4499(3) . ?
As3 Fe1 2.3181(4) . ?
As3 Ni2 2.3008(4) . ?
As3 As1A 2.844(18) . ?
As2 Fe1 2.5883(4) . ?
Fe1 C1 2.093(2) . ?
Fe1 C6 2.112(2) . ?
Fe1 C10 2.144(2) . ?
Fe1 C12 2.109(2) . ?
Fe1 C14 2.091(2) . ?
Fe1 As1A 2.36(2) . ?
Ni1 C4 2.160(2) . ?
Ni1 C8 2.133(2) . ?
Ni1 C16 2.170(2) . ?
Ni1 C20 2.178(2) . ?
Ni1 C22 2.203(2) . ?
Ni1 As1A 2.357(19) . ?
Ni2 C18 2.169(2) . ?
Ni2 C28 2.150(2) . ?
Ni2 C34 2.159(2) . ?
Ni2 C38 2.191(2) . ?
Ni2 C11 2.183(2) . ?
Ni2 As1A 2.45(2) . ?
C1 C6 1.425(3) . ?
C1 C14 1.429(3) . ?
C1 C36 1.502(3) . ?
C4 C8 1.421(3) . ?
C4 C16 1.412(3) . ?
C4 C23 1.519(3) . ?
C6 C10 1.428(3) . ?
C6 C42 1.496(3) . ?
C8 H8 0.9500 . ?
C8 C20 1.425(3) . ?
C10 C12 1.430(3) . ?
C10 C24 1.498(3) . ?
C12 C14 1.427(3) . ?
C12 C9 1.497(3) . ?
C14 C39 1.499(3) . ?
C16 H16 0.9500 . ?
C16 C22 1.431(3) . ?
C18 C28 1.412(3) . ?
C18 C30 1.526(3) . ?
C18 C34 1.422(3) . ?
C20 C22 1.462(3) . ?
C20 C26 1.538(3) . ?
C22 C32 1.541(3) . ?
C24 H24A 0.9800 . ?
C24 H24B 0.9800 . ?
C24 H24C 0.9800 . ?
C26 C3 1.543(3) . ?
C26 C13 1.535(3) . ?
C26 C27 1.541(3) . ?
C28 H28 0.9500 . ?
C28 C11 1.435(3) . ?
C30 C44 1.536(3) . ?
C30 C25 1.531(3) . ?
C30 C29 1.538(3) . ?
C32 C40 1.532(3) . ?
C32 C7 1.538(3) . ?
C32 C15 1.541(3) . ?
C34 H34 0.9500 . ?
C34 C38 1.426(3) . ?
C36 H36A 0.9800 . ?
C36 H36B 0.9800 . ?
C36 H36C 0.9800 . ?
C38 C11 1.457(3) . ?
C38 C35 1.543(3) . ?
C40 H40A 0.9800 . ?
C40 H40B 0.9800 . ?
C40 H40C 0.9800 . ?
C42 H42A 0.9800 . ?
C42 H42B 0.9800 . ?
C42 H42C 0.9800 . ?
C44 H44A 0.9800 . ?
C44 H44B 0.9800 . ?
C44 H44C 0.9800 . ?
C11 C5 1.542(3) . ?
C23 C2 1.531(3) . ?
C23 C17 1.527(3) . ?
C23 C21 1.540(3) . ?
C3 H3A 0.9800 . ?
C3 H3B 0.9800 . ?
C3 H3C 0.9800 . ?
C25 H25A 0.9800 . ?
C25 H25B 0.9800 . ?
C25 H25C 0.9800 . ?
C13 H13A 0.9800 . ?
C13 H13B 0.9800 . ?
C13 H13C 0.9800 . ?
C27 H27A 0.9800 . ?
C27 H27B 0.9800 . ?
C27 H27C 0.9800 . ?
C7 H7A 0.9800 . ?
C7 H7B 0.9800 . ?
C7 H7C 0.9800 . ?
C29 H29A 0.9800 . ?
C29 H29B 0.9800 . ?
C29 H29C 0.9800 . ?
C15 H15A 0.9800 . ?
C15 H15B 0.9800 . ?
C15 H15C 0.9800 . ?
C31 H31A 0.9800 . ?
C31 H31B 0.9800 . ?
C31 H31C 0.9800 . ?
C31 C5 1.539(3) . ?
C2 H2A 0.9800 . ?
C2 H2B 0.9800 . ?
C2 H2C 0.9800 . ?
C33 H33A 0.9800 . ?
C33 H33B 0.9800 . ?
C33 H33C 0.9800 . ?
C33 C5 1.541(3) . ?
C17 H17A 0.9800 . ?
C17 H17B 0.9800 . ?
C17 H17C 0.9800 . ?
C35 C19 1.538(3) . ?
C35 C41 1.543(3) . ?
C35 C43 1.529(3) . ?
C9 H9A 0.9800 . ?
C9 H9B 0.9800 . ?
C9 H9C 0.9800 . ?
C37 H37A 0.9800 . ?
C37 H37B 0.9800 . ?
C37 H37C 0.9800 . ?
C37 C5 1.544(3) . ?
C19 H19A 0.9800 . ?
C19 H19B 0.9800 . ?
C19 H19C 0.9800 . ?
C39 H39A 0.9800 . ?
C39 H39B 0.9800 . ?
C39 H39C 0.9800 . ?
C41 H41A 0.9800 . ?
C41 H41B 0.9800 . ?
C41 H41C 0.9800 . ?
C21 H21A 0.9800 . ?
C21 H21B 0.9800 . ?
C21 H21C 0.9800 . ?
C43 H43A 0.9800 . ?
C43 H43B 0.9800 . ?
C43 H43C 0.9800 . ?

loop_
_geom_torsion_atom_site_label_1
_geom_torsion_atom_site_label_2
_geom_torsion_atom_site_label_3
_geom_torsion_atom_site_label_4
_geom_torsion
_geom_torsion_site_symmetry_1
_geom_torsion_site_symmetry_2
_geom_torsion_site_symmetry_3
_geom_torsion_site_symmetry_4
_geom_torsion_publ_flag
Fe1 C1 C6 C10 -61.67(14) . . . . ?
Fe1 C1 C6 C42 123.3(2) . . . . ?
Fe1 C1 C14 C12 61.17(15) . . . . ?
Fe1 C1 C14 C39 -123.4(2) . . . . ?
Fe1 C6 C10 C12 -58.27(15) . . . . ?
Fe1 C6 C10 C24 126.2(2) . . . . ?
Fe1 C10 C12 C14 -60.20(15) . . . . ?
Fe1 C10 C12 C9 123.3(2) . . . . ?
Fe1 C12 C14 C1 -60.72(15) . . . . ?
Fe1 C12 C14 C39 123.9(2) . . . . ?
Ni1 C4 C8 C20 -62.17(15) . . . . ?
Ni1 C4 C16 C22 61.36(15) . . . . ?
Ni1 C4 C23 C2 -45.7(3) . . . . ?
Ni1 C4 C23 C17 75.5(3) . . . . ?
Ni1 C4 C23 C21 -165.03(18) . . . . ?
Ni1 C8 C20 C22 -62.27(14) . . . . ?
Ni1 C8 C20 C26 121.55(18) . . . . ?
Ni1 C16 C22 C20 60.15(13) . . . . ?
Ni1 C16 C22 C32 -131.35(18) . . . . ?
Ni1 C20 C22 C16 -60.19(14) . . . . ?
Ni1 C20 C22 C32 133.7(2) . . . . ?
Ni1 C20 C26 C3 -160.89(15) . . . . ?
Ni1 C20 C26 C13 82.6(2) . . . . ?
Ni1 C20 C26 C27 -36.4(3) . . . . ?
Ni1 C22 C32 C40 65.0(3) . . . . ?
Ni1 C22 C32 C7 -55.7(3) . . . . ?
Ni1 C22 C32 C15 -172.24(17) . . . . ?
Ni2 C18 C28 C11 -61.55(15) . . . . ?
Ni2 C18 C30 C44 -45.5(2) . . . . ?
Ni2 C18 C30 C25 76.7(2) . . . . ?
Ni2 C18 C30 C29 -164.52(16) . . . . ?
Ni2 C18 C34 C38 61.51(15) . . . . ?
Ni2 C28 C11 C38 -61.70(14) . . . . ?
Ni2 C28 C11 C5 121.55(19) . . . . ?
Ni2 C34 C38 C11 60.99(14) . . . . ?
Ni2 C34 C38 C35 -128.22(18) . . . . ?
Ni2 C38 C11 C28 60.76(14) . . . . ?
Ni2 C38 C11 C5 -123.0(2) . . . . ?
Ni2 C38 C35 C19 -55.0(3) . . . . ?
Ni2 C38 C35 C41 -171.49(16) . . . . ?
Ni2 C38 C35 C43 64.8(3) . . . . ?
Ni2 C11 C5 C31 -31.0(3) . . . . ?
Ni2 C11 C5 C33 -155.82(15) . . . . ?
Ni2 C11 C5 C37 86.7(2) . . . . ?
C1 C6 C10 Fe1 60.30(14) . . . . ?
C1 C6 C10 C12 2.0(2) . . . . ?
C1 C6 C10 C24 -173.4(2) . . . . ?
C4 C8 C20 Ni1 61.73(15) . . . . ?
C4 C8 C20 C22 -0.5(2) . . . . ?
C4 C8 C20 C26 -176.72(18) . . . . ?
C4 C16 C22 Ni1 -60.41(15) . . . . ?
C4 C16 C22 C20 -0.3(2) . . . . ?
C4 C16 C22 C32 168.24(18) . . . . ?
C6 C1 C14 Fe1 -60.80(15) . . . . ?
C6 C1 C14 C12 0.4(2) . . . . ?
C6 C1 C14 C39 175.8(2) . . . . ?
C6 C10 C12 Fe1 58.39(15) . . . . ?
C6 C10 C12 C14 -1.8(2) . . . . ?
C6 C10 C12 C9 -178.3(2) . . . . ?
C8 C4 C16 Ni1 -61.42(14) . . . . ?
C8 C4 C16 C22 -0.1(2) . . . . ?
C8 C4 C23 C2 48.0(3) . . . . ?
C8 C4 C23 C17 169.2(2) . . . . ?
C8 C4 C23 C21 -71.3(3) . . . . ?
C8 C20 C22 Ni1 60.66(14) . . . . ?
C8 C20 C22 C16 0.5(2) . . . . ?
C8 C20 C22 C32 -165.6(2) . . . . ?
C8 C20 C26 C3 113.0(2) . . . . ?
C8 C20 C26 C13 -3.5(3) . . . . ?
C8 C20 C26 C27 -122.5(2) . . . . ?
C10 C12 C14 Fe1 61.62(15) . . . . ?
C10 C12 C14 C1 0.9(2) . . . . ?
C10 C12 C14 C39 -174.5(2) . . . . ?
C14 C1 C6 Fe1 60.19(15) . . . . ?
C14 C1 C6 C10 -1.5(2) . . . . ?
C14 C1 C6 C42 -176.5(2) . . . . ?
C16 C4 C8 Ni1 62.55(14) . . . . ?
C16 C4 C8 C20 0.4(2) . . . . ?
C16 C4 C23 C2 -143.7(2) . . . . ?
C16 C4 C23 C17 -22.5(3) . . . . ?
C16 C4 C23 C21 97.0(3) . . . . ?
C16 C22 C32 C40 154.40(19) . . . . ?
C16 C22 C32 C7 33.7(3) . . . . ?
C16 C22 C32 C15 -82.8(2) . . . . ?
C18 C28 C11 Ni2 61.38(15) . . . . ?
C18 C28 C11 C38 -0.3(2) . . . . ?
C18 C28 C11 C5 -177.07(18) . . . . ?
C18 C34 C38 Ni2 -60.95(15) . . . . ?
C18 C34 C38 C11 0.0(2) . . . . ?
C18 C34 C38 C35 170.83(18) . . . . ?
C20 C22 C32 C40 -40.9(3) . . . . ?
C20 C22 C32 C7 -161.5(2) . . . . ?
C20 C22 C32 C15 82.0(3) . . . . ?
C22 C20 C26 C3 -62.0(3) . . . . ?
C22 C20 C26 C13 -178.5(2) . . . . ?
C22 C20 C26 C27 62.5(3) . . . . ?
C24 C10 C12 Fe1 -126.0(2) . . . . ?
C24 C10 C12 C14 173.8(2) . . . . ?
C24 C10 C12 C9 -2.7(4) . . . . ?
C26 C20 C22 Ni1 -123.8(2) . . . . ?
C26 C20 C22 C16 176.0(2) . . . . ?
C26 C20 C22 C32 9.9(4) . . . . ?
C28 C18 C30 C44 47.0(3) . . . . ?
C28 C18 C30 C25 169.2(2) . . . . ?
C28 C18 C30 C29 -72.0(3) . . . . ?
C28 C18 C34 Ni2 -61.74(14) . . . . ?
C28 C18 C34 C38 -0.2(2) . . . . ?
C28 C11 C5 C31 -117.7(2) . . . . ?
C28 C11 C5 C33 117.5(2) . . . . ?
C28 C11 C5 C37 0.0(3) . . . . ?
C30 C18 C28 Ni2 -123.2(2) . . . . ?
C30 C18 C28 C11 175.21(19) . . . . ?
C30 C18 C34 Ni2 123.5(2) . . . . ?
C30 C18 C34 C38 -175.0(2) . . . . ?
C34 C18 C28 Ni2 61.89(14) . . . . ?
C34 C18 C28 C11 0.3(2) . . . . ?
C34 C18 C30 C44 -139.2(2) . . . . ?
C34 C18 C30 C25 -17.0(3) . . . . ?
C34 C18 C30 C29 101.8(2) . . . . ?
C34 C38 C11 Ni2 -60.59(14) . . . . ?
C34 C38 C11 C28 0.2(2) . . . . ?
C34 C38 C11 C5 176.4(2) . . . . ?
C34 C38 C35 C19 33.2(3) . . . . ?
C34 C38 C35 C41 -83.3(2) . . . . ?
C34 C38 C35 C43 153.1(2) . . . . ?
C36 C1 C6 Fe1 -127.0(2) . . . . ?
C36 C1 C6 C10 171.3(2) . . . . ?
C36 C1 C6 C42 -3.7(3) . . . . ?
C36 C1 C14 Fe1 126.4(2) . . . . ?
C36 C1 C14 C12 -172.4(2) . . . . ?
C36 C1 C14 C39 3.0(4) . . . . ?
C38 C11 C5 C31 66.5(3) . . . . ?
C38 C11 C5 C33 -58.3(3) . . . . ?
C38 C11 C5 C37 -175.8(2) . . . . ?
C42 C6 C10 Fe1 -124.9(2) . . . . ?
C42 C6 C10 C12 176.8(2) . . . . ?
C42 C6 C10 C24 1.3(4) . . . . ?
C11 C38 C35 C19 -159.0(2) . . . . ?
C11 C38 C35 C41 84.5(3) . . . . ?
C11 C38 C35 C43 -39.2(3) . . . . ?
C23 C4 C8 Ni1 -127.1(2) . . . . ?
C23 C4 C8 C20 170.7(2) . . . . ?
C23 C4 C16 Ni1 128.4(2) . . . . ?
C23 C4 C16 C22 -170.2(2) . . . . ?
C35 C38 C11 Ni2 130.6(2) . . . . ?
C35 C38 C11 C28 -168.7(2) . . . . ?
C35 C38 C11 C5 7.6(4) . . . . ?
C9 C12 C14 Fe1 -122.0(2) . . . . ?
C9 C12 C14 C1 177.3(2) . . . . ?
C9 C12 C14 C39 2.0(4) . . . . ?
